data_7228630
loop_
_publ_author_name
'Liu, Jian-Qiang'
'Kumar, Abhinav'
'SINGH, AMITA'
'Jin, Jun-Cheng'
'Deng, Fang-Yuan'
'Wu, Xiren'
'Luo, Zhidong'

_publ_section_title
;
 Luminescent sensing and photocatalytic degradation properties of an
 uncommon (4,5,5)-connected 3D MOF based on 3,5-di(3&#x2032;,
 5&#x2032;-dicarboxylphenyl)benzoic acid: an experimental and
 computational study
;
_journal_name_full CrystEngComm
_journal_paper_doi 10.1039/C7CE01012E
_journal_year 2017
_chemical_formula_moiety '[Zn5 (H2 O) (C3 H7 N O)2 (C23 H9 O10)2], 2(C3 H7 N O)'
_chemical_formula_sum 'C58 H48 N4 O25 Zn5'
_chemical_formula_weight 1527.85
_space_group_crystal_system monoclinic
_space_group_IT_number 15
_space_group_name_Hall '-C 2yc'
_space_group_name_H-M_alt 'C 1 2/c 1'
_symmetry_space_group_name_Hall '-C 2yc'
_symmetry_space_group_name_H-M 'C 1 2/c 1'
_atom_sites_solution_hydrogens geom
_audit_creation_method SHELXL-2014/6
_audit_update_record
;
2017-02-17 deposited with the CCDC.
2017-07-03 downloaded from the CCDC.
;
_cell_angle_alpha 90
_cell_angle_beta 107.5170(10)
_cell_angle_gamma 90
_cell_formula_units_Z 4
_cell_length_a 29.018(3)
_cell_length_b 15.7877(17)
_cell_length_c 19.160(2)
_cell_measurement_temperature 293(2)
_cell_volume 8370.7(15)
_computing_structure_refinement 'SHELXL-2014/6 (Sheldrick, 2014)'
_diffrn_ambient_temperature 293(2)
_diffrn_measured_fraction_theta_full 0.993
_diffrn_measured_fraction_theta_max 0.956
_diffrn_radiation_type MoK\a
_diffrn_radiation_wavelength 0.71073
_diffrn_reflns_av_R_equivalents 0.0731
_diffrn_reflns_av_unetI/netI 0.0876
_diffrn_reflns_Laue_measured_fraction_full 0.993
_diffrn_reflns_Laue_measured_fraction_max 0.956
_diffrn_reflns_limit_h_max 37
_diffrn_reflns_limit_h_min -36
_diffrn_reflns_limit_k_max 20
_diffrn_reflns_limit_k_min -20
_diffrn_reflns_limit_l_max 24
_diffrn_reflns_limit_l_min -23
_diffrn_reflns_number 32872
_diffrn_reflns_point_group_measured_fraction_full 0.993
_diffrn_reflns_point_group_measured_fraction_max 0.956
_diffrn_reflns_theta_full 25.242
_diffrn_reflns_theta_max 27.496
_diffrn_reflns_theta_min 2.272
_exptl_absorpt_coefficient_mu 1.476
_exptl_crystal_density_diffrn 1.212
_exptl_crystal_F_000 3096
_refine_diff_density_max 2.158
_refine_diff_density_min -0.700
_refine_diff_density_rms 0.167
_refine_ls_extinction_coef 0.00086(17)
_refine_ls_extinction_expression Fc^*^=kFc[1+0.001xFc^2^\l^3^/sin(2\q)]^-1/4^
_refine_ls_extinction_method SHELXL
_refine_ls_goodness_of_fit_ref 1.445
_refine_ls_hydrogen_treatment constr
_refine_ls_matrix_type full
_refine_ls_number_parameters 439
_refine_ls_number_reflns 9205
_refine_ls_number_restraints 206
_refine_ls_restrained_S_all 1.467
_refine_ls_R_factor_all 0.1435
_refine_ls_R_factor_gt 0.0890
_refine_ls_shift/su_max 0.001
_refine_ls_shift/su_mean 0.001
_refine_ls_structure_factor_coef Fsqd
_refine_ls_weighting_details 'w=1/[\s^2^(Fo^2^)+(0.1000P)^2^] where P=(Fo^2^+2Fc^2^)/3'
_refine_ls_weighting_scheme calc
_refine_ls_wR_factor_gt 0.2316
_refine_ls_wR_factor_ref 0.2574
_reflns_number_gt 5667
_reflns_number_total 9205
_reflns_threshold_expression 'I > 2\s(I)'
_cod_data_source_file c7ce01012e2.cif
_cod_data_source_block a
_cod_original_cell_volume 8370.6(16)
_cod_database_code 7228630
_shelxl_version_number 2014/6

loop_
_space_group_symop_operation_xyz
'x, y, z'
'x, -y, z+1/2'
'x+1/2, y+1/2, z'
'x+1/2, -y+1/2, z+1/2'
'-x, -y, -z'
'-x, y, -z-1/2'
'-x+1/2, -y+1/2, -z'
'-x+1/2, y+1/2, -z-1/2'

loop_
_atom_site_label
_atom_site_type_symbol
_atom_site_fract_x
_atom_site_fract_y
_atom_site_fract_z
_atom_site_U_iso_or_equiv
_atom_site_adp_type
_atom_site_occupancy
_atom_site_site_symmetry_order
_atom_site_calc_flag
_atom_site_refinement_flags_posn
_atom_site_refinement_flags_adp
_atom_site_refinement_flags_occupancy
_atom_site_disorder_assembly
_atom_site_disorder_group
Zn1 Zn -0.01011(8) 0.70227(8) 0.2409(2) 0.0350(7) Uani 0.5 1 d . . P A -1
O1W O 0.0045(11) 0.8196(5) 0.2659(5) 0.058(4) Uani 0.5 1 d . . P A -1
H1W1 H -0.0051 0.8347 0.3012 0.087 Uiso 0.5 1 calc R U P A -1
H1W2 H -0.0075 0.8517 0.2300 0.087 Uiso 0.5 1 calc R U P A -1
Zn2 Zn 0.24011(2) 0.82951(4) 0.03549(3) 0.0239(2) Uani 1 1 d . . . . .
Zn3 Zn 0.08636(8) 0.81561(12) 0.29675(11) 0.0287(6) Uani 0.3268(19) 1 d . . P A -1
Zn4 Zn 0.01254(7) 0.10603(11) -0.18161(11) 0.0360(4) Uani 0.5 1 d . . P B -2
Zn5 Zn -0.03013(19) -0.1006(3) 0.1456(3) 0.0312(13) Uani 0.1732(19) 1 d . . P C -1
O1 O 0.03852(17) 0.6345(3) 0.2067(3) 0.0472(12) Uani 1 1 d . . . . .
O2 O 0.0761(3) 0.7523(4) 0.1950(4) 0.096(2) Uani 1 1 d . . . . .
O3 O 0.19009(17) 0.7502(3) 0.0508(3) 0.0512(13) Uani 1 1 d . . . . .
O4 O 0.20461(16) 0.6286(3) -0.0002(3) 0.0456(12) Uani 1 1 d . . . . .
O5 O 0.0713(6) 0.3058(8) -0.1375(9) 0.075(4) Uani 0.5 1 d D U P C -1
O6 O 0.0873(4) 0.1765(5) -0.0924(5) 0.0505(18) Uani 0.5 1 d D U P C -1
O7 O 0.0239(4) -0.0129(11) 0.1914(5) 0.059(4) Uani 0.5 1 d D U P C -1
O8 O 0.0634(4) -0.0315(6) 0.3080(5) 0.056(2) Uani 0.5 1 d D U P C -1
O5' O 0.0537(7) 0.2867(8) -0.1397(9) 0.075(4) Uani 0.5 1 d D . P B -2
O6' O 0.0375(4) 0.1672(5) -0.0914(5) 0.0505(18) Uani 0.5 1 d D . P B -2
O7' O 0.0393(4) -0.0277(10) 0.1737(5) 0.059(4) Uani 0.5 1 d D . P B -2
O8' O 0.0897(4) -0.0611(6) 0.2807(5) 0.056(2) Uani 0.5 1 d D . P B -2
O9 O 0.19590(17) 0.1503(3) 0.4336(2) 0.0450(12) Uani 1 1 d . . . . .
O10 O 0.21052(17) 0.2685(3) 0.3811(2) 0.0448(12) Uani 1 1 d . . . . .
O11 O 0.22902(17) 0.9303(3) 0.0893(3) 0.0511(13) Uani 1 1 d D . . . .
O12 O 0.3742(4) 0.9554(9) 0.1954(6) 0.196(5) Uani 1 1 d D U . . .
N2 N 0.4332(4) 0.9176(7) 0.1464(6) 0.136(4) Uani 1 1 d D U . . .
N1 N 0.2523(4) 1.0228(6) 0.1844(5) 0.164(5) Uani 1 1 d D U . . .
C1 C 0.0675(3) 0.6758(5) 0.1827(4) 0.0496(18) Uani 1 1 d . . . . .
C2 C 0.09267(15) 0.6277(2) 0.1373(2) 0.0401(16) Uani 1 1 d G . . . .
C3 C 0.12399(16) 0.67031(18) 0.1070(2) 0.0433(17) Uani 1 1 d G . . . .
H3 H 0.1295 0.7280 0.1155 0.052 Uiso 1 1 calc R U . . .
C4 C 0.14714(14) 0.6268(2) 0.0641(2) 0.0391(16) Uani 1 1 d G . . . .
C5 C 0.13896(15) 0.5406(2) 0.0514(2) 0.0383(15) Uani 1 1 d G . . . .
H5 H 0.1544 0.5114 0.0227 0.046 Uiso 1 1 calc R U . . .
C6 C 0.10764(16) 0.49793(18) 0.0817(2) 0.0377(15) Uani 1 1 d DG . . . .
C7 C 0.08450(15) 0.5415(2) 0.1246(2) 0.0374(15) Uani 1 1 d G . . . .
H7 H 0.0635 0.5130 0.1448 0.045 Uiso 1 1 calc R U . . .
C8 C 0.1834(2) 0.6716(5) 0.0357(4) 0.0420(17) Uani 1 1 d . . . . .
C9 C 0.1032(9) 0.4036(6) 0.0744(9) 0.032(2) Uani 0.5 1 d DG U P C -1
C10 C 0.0951(5) 0.3727(8) 0.0038(7) 0.034(3) Uani 0.5 1 d G U P C -1
H10 H 0.0922 0.4101 -0.0348 0.041 Uiso 0.5 1 calc R U P C -1
C11 C 0.0912(4) 0.2860(9) -0.0092(5) 0.037(3) Uani 0.5 1 d DG U P C -1
C12 C 0.0954(4) 0.2301(5) 0.0484(8) 0.031(3) Uani 0.5 1 d G U P C -1
H12 H 0.0928 0.1721 0.0397 0.037 Uiso 0.5 1 calc R U P C -1
C13 C 0.1035(8) 0.2610(9) 0.1191(6) 0.034(3) Uani 0.5 1 d DG U P C -1
C14 C 0.1074(10) 0.3477(10) 0.1321(6) 0.035(2) Uani 0.5 1 d G U P C -1
H14 H 0.1128 0.3683 0.1793 0.042 Uiso 0.5 1 calc R U P C -1
C15 C 0.0825(3) 0.2549(6) -0.0856(5) 0.043(3) Uani 0.5 1 d D U P C -1
C9' C 0.0956(9) 0.4034(6) 0.0646(9) 0.032(2) Uani 0.5 1 d G . P B -2
C10' C 0.0801(5) 0.3673(8) -0.0047(7) 0.034(3) Uani 0.5 1 d G . P B -2
H10' H 0.0753 0.4012 -0.0460 0.041 Uiso 0.5 1 calc R U P B -2
C11' C 0.0717(4) 0.2806(9) -0.0124(5) 0.037(3) Uani 0.5 1 d DG . P B -2
C12' C 0.0789(4) 0.2300(6) 0.0494(8) 0.031(3) Uani 0.5 1 d G . P B -2
H12' H 0.0733 0.1720 0.0443 0.037 Uiso 0.5 1 calc R U P B -2
C13' C 0.0945(8) 0.2661(10) 0.1187(6) 0.034(3) Uani 0.5 1 d DG . P B -2
C14' C 0.1028(10) 0.3528(10) 0.1263(6) 0.035(2) Uani 0.5 1 d G . P B -2
H14' H 0.1132 0.3769 0.1727 0.042 Uiso 0.5 1 calc R U P B -2
C15' C 0.0530(3) 0.2422(6) -0.0866(5) 0.043(3) Uani 0.5 1 d D . P B -2
C16 C 0.1068(10) 0.2051(15) 0.1855(10) 0.038(2) Uani 0.5 1 d DG U P C -1
C17 C 0.0784(6) 0.1338(14) 0.1839(6) 0.035(4) Uani 0.5 1 d G U P C -1
H17 H 0.0543 0.1194 0.1412 0.042 Uiso 0.5 1 calc R U P C -1
C18 C 0.0860(5) 0.0839(8) 0.2461(10) 0.035(4) Uani 0.5 1 d DG U P C -1
C19 C 0.1219(7) 0.1054(13) 0.3100(7) 0.034(4) Uani 0.5 1 d G U P C -1
H19 H 0.1270 0.0721 0.3516 0.041 Uiso 0.5 1 calc R U P C -1
C20 C 0.1503(9) 0.1767(17) 0.3116(9) 0.035(2) Uani 0.5 1 d DG U P C -1
C21 C 0.1427(11) 0.2266(16) 0.2494(13) 0.0332(14) Uani 0.5 1 d G U P C -1
H21 H 0.1617 0.2743 0.2505 0.040 Uiso 0.5 1 calc R U P C -1
C22 C 0.0556(3) 0.0076(6) 0.2489(5) 0.043(3) Uani 0.5 1 d D U P C -1
C16' C 0.1110(10) 0.2064(14) 0.1832(10) 0.038(2) Uani 0.5 1 d DG . P B -2
C17' C 0.0881(6) 0.1281(13) 0.1766(6) 0.035(4) Uani 0.5 1 d G . P B -2
H17' H 0.0659 0.1124 0.1324 0.042 Uiso 0.5 1 calc R U P B -2
C18' C 0.0985(5) 0.0732(7) 0.2360(10) 0.035(4) Uani 0.5 1 d DG . P B -2
C19' C 0.1317(7) 0.0965(12) 0.3021(7) 0.034(4) Uani 0.5 1 d G . P B -2
H19' H 0.1386 0.0598 0.3418 0.041 Uiso 0.5 1 calc R U P B -2
C20' C 0.1545(10) 0.1749(16) 0.3087(9) 0.035(2) Uani 0.5 1 d DG . P B -2
C21' C 0.1441(12) 0.2298(14) 0.2493(14) 0.0332(14) Uani 0.5 1 d G . P B -2
H21' H 0.1594 0.2822 0.2537 0.040 Uiso 0.5 1 calc R U P B -2
C22' C 0.0736(3) -0.0110(6) 0.2287(5) 0.043(3) Uani 0.5 1 d D . P B -2
C23 C 0.1897(2) 0.2004(4) 0.3804(3) 0.0334(14) Uani 1 1 d D . . . .
C24 C 0.2600(3) 0.9582(5) 0.1423(5) 0.108(4) Uani 1 1 d D U . . .
H24 H 0.2906 0.9339 0.1547 0.130 Uiso 1 1 calc R U . . .
C25 C 0.2049(5) 1.0625(11) 0.1668(9) 0.215(9) Uani 1 1 d D U . . .
H25A H 0.2055 1.1066 0.2015 0.322 Uiso 1 1 calc R U . . .
H25B H 0.1967 1.0861 0.1184 0.322 Uiso 1 1 calc R U . . .
H25C H 0.1812 1.0208 0.1688 0.322 Uiso 1 1 calc R U . . .
C26 C 0.2893(6) 1.0556(10) 0.2474(7) 0.259(11) Uani 1 1 d D U . . .
H26A H 0.2761 1.1009 0.2689 0.389 Uiso 1 1 calc R U . . .
H26B H 0.3004 1.0112 0.2827 0.389 Uiso 1 1 calc R U . . .
H26C H 0.3159 1.0765 0.2323 0.389 Uiso 1 1 calc R U . . .
C27 C 0.4091(4) 0.9748(8) 0.1768(6) 0.166(7) Uani 1 1 d D U . . .
H27 H 0.4200 1.0304 0.1834 0.199 Uiso 1 1 calc R U . . .
C28 C 0.4165(6) 0.8309(8) 0.1359(10) 0.223(10) Uani 1 1 d D U . . .
H28A H 0.4369 0.7990 0.1143 0.334 Uiso 1 1 calc R U . . .
H28B H 0.4177 0.8065 0.1823 0.334 Uiso 1 1 calc R U . . .
H28C H 0.3839 0.8296 0.1041 0.334 Uiso 1 1 calc R U . . .
C29 C 0.4777(6) 0.9395(11) 0.1321(13) 0.261(11) Uani 1 1 d D U . . .
H29A H 0.4891 0.8918 0.1110 0.391 Uiso 1 1 calc R U . . .
H29B H 0.4722 0.9864 0.0987 0.391 Uiso 1 1 calc R U . . .
H29C H 0.5015 0.9550 0.1771 0.391 Uiso 1 1 calc R U . . .

loop_
_atom_site_aniso_label
_atom_site_aniso_U_11
_atom_site_aniso_U_22
_atom_site_aniso_U_33
_atom_site_aniso_U_23
_atom_site_aniso_U_13
_atom_site_aniso_U_12
Zn1 0.050(2) 0.0222(6) 0.038(2) -0.0012(8) 0.0210(17) -0.0027(7)
O1W 0.138(12) 0.016(4) 0.022(9) 0.000(3) 0.027(13) 0.006(7)
Zn2 0.0255(4) 0.0225(4) 0.0249(4) 0.0038(3) 0.0096(3) 0.0029(3)
Zn3 0.0422(13) 0.0158(11) 0.0265(11) 0.0019(8) 0.0078(9) -0.0037(9)
Zn4 0.0464(11) 0.0272(9) 0.0271(10) -0.0019(8) 0.0001(8) -0.0059(8)
Zn5 0.041(3) 0.030(3) 0.017(3) 0.004(2) 0.001(2) -0.004(2)
O1 0.058(3) 0.045(3) 0.051(3) -0.011(2) 0.036(3) -0.011(2)
O2 0.154(6) 0.035(3) 0.150(6) -0.005(4) 0.123(6) -0.007(4)
O3 0.051(3) 0.037(3) 0.076(4) 0.005(3) 0.036(3) -0.008(2)
O4 0.045(3) 0.052(3) 0.051(3) -0.002(2) 0.030(2) -0.009(2)
O5 0.145(12) 0.045(6) 0.032(3) -0.004(4) 0.023(6) -0.039(6)
O6 0.076(5) 0.037(4) 0.035(3) -0.011(3) 0.010(3) -0.020(4)
O7 0.073(6) 0.057(5) 0.034(4) 0.005(4) -0.002(4) -0.041(5)
O8 0.075(6) 0.027(4) 0.047(5) 0.005(3) -0.009(4) -0.017(4)
O5' 0.145(12) 0.045(6) 0.032(3) -0.004(4) 0.023(6) -0.039(6)
O6' 0.076(5) 0.037(4) 0.035(3) -0.011(3) 0.010(3) -0.020(4)
O7' 0.073(6) 0.057(5) 0.034(4) 0.005(4) -0.002(4) -0.041(5)
O8' 0.075(6) 0.027(4) 0.047(5) 0.005(3) -0.009(4) -0.017(4)
O9 0.053(3) 0.038(3) 0.031(2) -0.001(2) -0.009(2) -0.009(2)
O10 0.054(3) 0.046(3) 0.029(2) -0.008(2) 0.005(2) -0.018(2)
O11 0.049(3) 0.047(3) 0.055(3) -0.016(2) 0.014(2) 0.010(2)
O12 0.200(10) 0.243(12) 0.164(9) -0.022(8) 0.082(8) -0.095(9)
N2 0.137(7) 0.140(8) 0.131(7) 0.007(6) 0.041(6) -0.032(6)
N1 0.164(8) 0.151(8) 0.151(8) -0.069(7) 0.009(6) 0.024(7)
C1 0.060(5) 0.039(4) 0.062(5) -0.001(4) 0.038(4) -0.004(4)
C2 0.047(4) 0.036(4) 0.046(4) -0.002(3) 0.027(3) -0.004(3)
C3 0.056(4) 0.031(4) 0.055(4) 0.003(3) 0.034(4) -0.007(3)
C4 0.037(4) 0.048(4) 0.039(4) 0.004(3) 0.021(3) -0.001(3)
C5 0.041(4) 0.037(4) 0.042(4) 0.003(3) 0.021(3) 0.001(3)
C6 0.051(4) 0.030(4) 0.036(3) 0.002(3) 0.018(3) -0.003(3)
C7 0.047(4) 0.037(4) 0.034(3) -0.001(3) 0.022(3) -0.008(3)
C8 0.032(3) 0.055(5) 0.038(4) 0.017(3) 0.009(3) -0.001(3)
C9 0.036(6) 0.032(3) 0.026(4) -0.001(3) 0.008(4) -0.007(3)
C10 0.033(8) 0.044(4) 0.021(4) 0.002(3) 0.003(5) -0.002(5)
C11 0.037(8) 0.040(4) 0.032(4) -0.007(3) 0.009(5) -0.007(6)
C12 0.030(8) 0.031(4) 0.032(3) -0.007(3) 0.008(5) 0.004(4)
C13 0.037(7) 0.032(4) 0.031(3) 0.001(3) 0.009(3) -0.001(4)
C14 0.048(5) 0.031(4) 0.026(3) -0.006(3) 0.012(3) -0.006(3)
C15 0.056(6) 0.038(5) 0.030(4) -0.005(4) 0.006(5) -0.013(5)
C9' 0.036(6) 0.032(3) 0.026(4) -0.001(3) 0.008(4) -0.007(3)
C10' 0.033(8) 0.044(4) 0.021(4) 0.002(3) 0.003(5) -0.002(5)
C11' 0.037(8) 0.040(4) 0.032(4) -0.007(3) 0.009(5) -0.007(6)
C12' 0.030(8) 0.031(4) 0.032(3) -0.007(3) 0.008(5) 0.004(4)
C13' 0.037(7) 0.032(4) 0.031(3) 0.001(3) 0.009(3) -0.001(4)
C14' 0.048(5) 0.031(4) 0.026(3) -0.006(3) 0.012(3) -0.006(3)
C15' 0.056(6) 0.038(5) 0.030(4) -0.005(4) 0.006(5) -0.013(5)
C16 0.046(5) 0.031(3) 0.035(3) -0.001(3) 0.011(3) -0.002(3)
C17 0.038(6) 0.027(4) 0.033(4) -0.004(3) 0.000(4) -0.004(5)
C18 0.028(7) 0.025(4) 0.043(5) 0.000(4) -0.002(5) -0.005(5)
C19 0.036(7) 0.023(4) 0.034(4) 0.002(4) -0.003(4) -0.001(5)
C20 0.038(4) 0.032(3) 0.031(3) -0.004(3) 0.005(3) -0.002(3)
C21 0.039(3) 0.030(3) 0.030(3) -0.004(3) 0.009(3) -0.007(3)
C22 0.046(6) 0.035(5) 0.036(5) 0.010(4) -0.004(4) -0.012(5)
C16' 0.046(5) 0.031(3) 0.035(3) -0.001(3) 0.011(3) -0.002(3)
C17' 0.038(6) 0.027(4) 0.033(4) -0.004(3) 0.000(4) -0.004(5)
C18' 0.028(7) 0.025(4) 0.043(5) 0.000(4) -0.002(5) -0.005(5)
C19' 0.036(7) 0.023(4) 0.034(4) 0.002(4) -0.003(4) -0.001(5)
C20' 0.038(4) 0.032(3) 0.031(3) -0.004(3) 0.005(3) -0.002(3)
C21' 0.039(3) 0.030(3) 0.030(3) -0.004(3) 0.009(3) -0.007(3)
C22' 0.046(6) 0.035(5) 0.036(5) 0.010(4) -0.004(4) -0.012(5)
C23 0.035(3) 0.030(3) 0.034(3) -0.011(3) 0.009(3) -0.008(3)
C24 0.104(7) 0.104(7) 0.105(7) -0.036(6) 0.013(6) 0.028(6)
C25 0.206(14) 0.221(15) 0.237(15) -0.062(12) 0.097(12) 0.109(12)
C26 0.232(16) 0.242(17) 0.228(16) -0.095(14) -0.044(13) 0.013(14)
C27 0.160(10) 0.174(11) 0.164(10) -0.002(8) 0.049(8) -0.018(8)
C28 0.206(15) 0.233(16) 0.219(15) 0.077(13) 0.048(12) -0.099(13)
C29 0.200(15) 0.253(17) 0.325(19) 0.088(15) 0.074(14) -0.089(13)

loop_
_atom_type_symbol
_atom_type_description
_atom_type_scat_dispersion_real
_atom_type_scat_dispersion_imag
_atom_type_scat_source
C C 0.0033 0.0016 'International Tables Vol C Tables 4.2.6.8 and 6.1.1.4'
H H 0.0000 0.0000 'International Tables Vol C Tables 4.2.6.8 and 6.1.1.4'
N N 0.0061 0.0033 'International Tables Vol C Tables 4.2.6.8 and 6.1.1.4'
O O 0.0106 0.0060 'International Tables Vol C Tables 4.2.6.8 and 6.1.1.4'
Zn Zn 0.2839 1.4301 'International Tables Vol C Tables 4.2.6.8 and 6.1.1.4'

loop_
_geom_angle_atom_site_label_1
_geom_angle_atom_site_label_2
_geom_angle_atom_site_label_3
_geom_angle
_geom_angle_site_symmetry_1
_geom_angle_site_symmetry_3
O1W Zn1 O1 117.7(9) . .
Zn1 O1W Zn3 99.9(9) . .
O11 Zn2 O3 100.9(2) . .
O11 Zn2 O9 102.85(19) . 2_564
O3 Zn2 O9 87.9(2) . 2_564
O11 Zn2 O4 100.4(2) . 7_565
O3 Zn2 O4 158.7(2) . 7_565
O9 Zn2 O4 87.8(2) 2_564 7_565
O11 Zn2 O10 99.1(2) . 8_556
O3 Zn2 O10 87.6(2) . 8_556
O9 Zn2 O10 158.07(19) 2_564 8_556
O4 Zn2 O10 88.6(2) 7_565 8_556
O11 Zn2 Zn2 175.82(15) . 7_565
O3 Zn2 Zn2 77.80(15) . 7_565
O9 Zn2 Zn2 81.11(13) 2_564 7_565
O4 Zn2 Zn2 80.94(14) 7_565 7_565
O10 Zn2 Zn2 76.96(13) 8_556 7_565
O2 Zn3 O1W 85.9(3) . .
C1 O1 Zn1 116.9(5) . .
C1 O2 Zn3 126.5(6) . .
C8 O3 Zn2 130.0(4) . .
C8 O4 Zn2 125.1(5) . 7_565
C22 O7 Zn5 144.0(10) . .
C15' O6' Zn4 124.6(7) . .
C23 O9 Zn2 125.4(4) . 2_565
C23 O10 Zn2 130.4(4) . 8_546
C24 O11 Zn2 122.1(5) . .
C27 N2 C29 121.5(8) . .
C27 N2 C28 119.3(7) . .
C29 N2 C28 118.9(8) . .
C24 N1 C26 123.5(8) . .
C24 N1 C25 119.8(7) . .
C26 N1 C25 116.8(7) . .
O2 C1 O1 123.6(7) . .
O2 C1 C2 119.9(6) . .
O1 C1 C2 116.5(6) . .
C3 C2 C7 120.0 . .
C3 C2 C1 119.3(4) . .
C7 C2 C1 120.7(4) . .
C2 C3 C4 120.0 . .
C3 C4 C5 120.0 . .
C3 C4 C8 119.8(4) . .
C5 C4 C8 120.0(4) . .
C4 C5 C6 120.0 . .
C7 C6 C5 120.0 . .
C7 C6 C9 120.2(9) . .
C5 C6 C9 119.5(9) . .
C7 C6 C9' 119.0(9) . .
C5 C6 C9' 120.9(9) . .
C6 C7 C2 120.0 . .
O4 C8 O3 125.8(6) . .
O4 C8 C4 117.3(6) . .
O3 C8 C4 116.9(6) . .
C10 C9 C14 120.0 . .
C10 C9 C6 115.0(12) . .
C14 C9 C6 125.0(12) . .
C9 C10 C11 120.0 . .
C12 C11 C10 120.0 . .
C12 C11 C15 121.3(11) . .
C10 C11 C15 118.7(11) . .
C13 C12 C11 120.0 . .
C12 C13 C14 120.0 . .
C12 C13 C16 124.0(15) . .
C14 C13 C16 116.0(15) . .
C13 C14 C9 120.0 . .
O5 C15 O6 124.3(10) . .
O5 C15 C11 119.9(12) . .
O6 C15 C11 115.8(10) . .
C10' C9' C14' 120.0 . .
C10' C9' C6 125.9(11) . .
C14' C9' C6 114.1(11) . .
C11' C10' C9' 120.0 . .
C12' C11' C10' 120.0 . .
C12' C11' C15' 119.8(11) . .
C10' C11' C15' 120.2(11) . .
C11' C12' C13' 120.0 . .
C12' C13' C14' 120.0 . .
C12' C13' C16' 117.2(15) . .
C14' C13' C16' 121.7(14) . .
C13' C14' C9' 120.0 . .
O5' C15' O6' 124.4(10) . .
O5' C15' C11' 117.5(11) . .
O6' C15' C11' 118.1(10) . .
C17 C16 C21 120.0 . .
C17 C16 C13 124.1(17) . .
C21 C16 C13 115.8(16) . .
C18 C17 C16 120.0 . .
C19 C18 C17 120.0 . .
C19 C18 C22 117.2(15) . .
C17 C18 C22 122.8(15) . .
C18 C19 C20 120.0 . .
C21 C20 C19 120.0 . .
C21 C20 C23 119.5(16) . .
C19 C20 C23 120.5(16) . .
C20 C21 C16 120.0 . .
O7 C22 O8 123.9(9) . .
O7 C22 C18 117.5(12) . .
O8 C22 C18 118.6(11) . .
C17' C16' C21' 120.0 . .
C17' C16' C13' 117.0(17) . .
C21' C16' C13' 122.7(17) . .
C18' C17' C16' 120.0 . .
C17' C18' C19' 120.0 . .
C17' C18' C22' 119.8(15) . .
C19' C18' C22' 120.2(15) . .
C20' C19' C18' 120.0 . .
C19' C20' C21' 120.0 . .
C19' C20' C23 119.8(16) . .
C21' C20' C23 120.2(16) . .
C20' C21' C16' 120.0 . .
O7' C22' O8' 123.8(10) . .
O7' C22' C18' 120.6(12) . .
O8' C22' C18' 115.6(11) . .
O10 C23 O9 126.1(5) . .
O10 C23 C20' 116.2(10) . .
O9 C23 C20' 117.7(10) . .
O10 C23 C20 117.8(10) . .
O9 C23 C20 116.0(10) . .
O11 C24 N1 123.7(8) . .
O12 C27 N2 122.4(10) . .

loop_
_geom_bond_atom_site_label_1
_geom_bond_atom_site_label_2
_geom_bond_distance
_geom_bond_site_symmetry_2
Zn1 O1W 1.929(9) .
Zn1 O1 2.030(6) .
O1W Zn3 2.27(3) .
Zn2 O11 1.974(5) .
Zn2 O3 2.004(4) .
Zn2 O9 2.013(4) 2_564
Zn2 O4 2.030(4) 7_565
Zn2 O10 2.039(4) 8_556
Zn2 Zn2 2.9920(13) 7_565
Zn3 O2 2.131(7) .
Zn4 O6' 1.921(9) .
Zn5 O7 2.078(15) .
O1 C1 1.258(8) .
O2 C1 1.241(9) .
O3 C8 1.275(8) .
O4 C8 1.251(8) .
O4 Zn2 2.031(4) 7_565
O5 C15 1.243(9) .
O6 C15 1.258(8) .
O7 C22 1.246(8) .
O8 C22 1.249(8) .
O5' C15' 1.241(9) .
O6' C15' 1.261(8) .
O7' C22' 1.240(8) .
O8' C22' 1.248(8) .
O9 C23 1.259(7) .
O9 Zn2 2.013(4) 2_565
O10 C23 1.232(7) .
O10 Zn2 2.039(4) 8_546
O11 C24 1.218(7) .
O12 C27 1.211(8) .
N2 C27 1.374(8) .
N2 C29 1.442(8) .
N2 C28 1.445(8) .
N1 C24 1.359(7) .
N1 C26 1.447(8) .
N1 C25 1.456(8) .
C1 C2 1.500(7) .
C2 C3 1.3900 .
C2 C7 1.3900 .
C3 C4 1.3900 .
C4 C5 1.3900 .
C4 C8 1.500(7) .
C5 C6 1.3900 .
C6 C7 1.3900 .
C6 C9 1.498(8) .
C6 C9' 1.545(10) .
C9 C10 1.3900 .
C9 C14 1.3900 .
C10 C11 1.3900 .
C11 C12 1.3900 .
C11 C15 1.491(8) .
C12 C13 1.3900 .
C13 C14 1.3900 .
C13 C16 1.528(8) .
C9' C10' 1.3900 .
C9' C14' 1.3900 .
C10' C11' 1.3900 .
C11' C12' 1.3900 .
C11' C15' 1.490(8) .
C12' C13' 1.3900 .
C13' C14' 1.3900 .
C13' C16' 1.513(8) .
C16 C17 1.3900 .
C16 C21 1.3900 .
C17 C18 1.3900 .
C18 C19 1.3900 .
C18 C22 1.504(8) .
C19 C20 1.3900 .
C20 C21 1.3900 .
C20 C23 1.508(8) .
C16' C17' 1.3900 .
C16' C21' 1.3900 .
C17' C18' 1.3900 .
C18' C19' 1.3900 .
C18' C22' 1.500(8) .
C19' C20' 1.3900 .
C20' C21' 1.3900 .
C20' C23 1.499(8) .
